data_1571485
loop_
_publ_author_name
'Adachi, Yohei'
'Kurihara, Maho'
'Yamada, Kohei'
'Arai, Fuka'
'Hattori, Yuto'
'Yamana, Keita'
'Kawasaki, Riku'
'Ohshita, Joji'

_publ_section_title
;
 Insights into mechanistic interpretation of crystalline-state reddish
 phosphorescence of non-planar &#x3c0;-conjugated organoboron compounds.
;
_journal_issue 21
_journal_name_full 'Chemical science'
_journal_page_first 8127
_journal_page_last 8136
_journal_paper_doi 10.1039/d4sc01184h
_journal_volume 15
_journal_year 2024
_chemical_formula_sum 'C24.5 H11.5 B F11 S2'
_chemical_formula_weight 589.77
_space_group_crystal_system triclinic
_space_group_IT_number 2
_space_group_name_Hall '-P 1'
_space_group_name_H-M_alt 'P -1'
_atom_sites_solution_hydrogens geom
_audit_update_record
;
2024-01-10 deposited with the CCDC.	2024-04-22 downloaded from the CCDC.
;
_cell_angle_alpha 79.8380(10)
_cell_angle_beta 69.2540(10)
_cell_angle_gamma 69.1440(10)
_cell_formula_units_Z 4
_cell_length_a 12.6430(14)
_cell_length_b 13.5587(15)
_cell_length_c 15.5270(17)
_cell_measurement_reflns_used 11548
_cell_measurement_temperature 100.(2)
_cell_measurement_theta_max 28.3782
_cell_measurement_theta_min 1.6140
_cell_volume 2322.1(4)
_computing_cell_refinement 'APEX3 v2018.1-0 (Bruker AXS)'
_computing_data_collection 'APEX2(Bruker AXS)'
_computing_data_reduction 'SAINT V8.38A (Bruker AXS Inc., 2017)'
_computing_molecular_graphics 'XSHELL V6.3.1(Bruker AXS)'
_computing_publication_material 'Generate Report (Bruker AXS)'
_computing_structure_refinement 'SHELXL-2017/1 (Sheldrick, 2017)'
_computing_structure_solution 'SHELXT 2014/5 (Sheldrick, 2014)'
_diffrn_ambient_temperature 100.(2)
_diffrn_detector_area_resol_mean 8.3333
_diffrn_measured_fraction_theta_full 0.990
_diffrn_measured_fraction_theta_max 0.990
_diffrn_measurement_device_type 'Bruker D8 goniometer'
_diffrn_measurement_method 'omega scans'
_diffrn_radiation_monochromator 'multilayered confocal mirror'
_diffrn_radiation_type MoKa
_diffrn_radiation_wavelength 0.71073
_diffrn_reflns_av_R_equivalents 0.0420
_diffrn_reflns_av_unetI/netI 0.0555
_diffrn_reflns_limit_h_max 16
_diffrn_reflns_limit_h_min -16
_diffrn_reflns_limit_k_max 17
_diffrn_reflns_limit_k_min -17
_diffrn_reflns_limit_l_max 20
_diffrn_reflns_limit_l_min -20
_diffrn_reflns_number 27203
_diffrn_reflns_theta_full 27.48
_diffrn_reflns_theta_max 27.48
_diffrn_reflns_theta_min 1.41
_diffrn_source 'rotating-anode X-ray tube'
_diffrn_source_type 'Bruker Turbo X-ray Source'
_exptl_absorpt_coefficient_mu 0.332
_exptl_absorpt_correction_T_max 0.97
_exptl_absorpt_correction_T_min 0.87
_exptl_absorpt_correction_type multi-scan
_exptl_absorpt_process_details
;
SADABS-2016/2 - Bruker AXS area detector scaling and absorption correction
;
_exptl_crystal_colour 'clear colourless'
_exptl_crystal_density_diffrn 1.687
_exptl_crystal_density_method 'not measured'
_exptl_crystal_description block
_exptl_crystal_F_000 1178
_exptl_crystal_size_max 0.160
_exptl_crystal_size_mid 0.130
_exptl_crystal_size_min 0.090
_refine_diff_density_max 1.185
_refine_diff_density_min -0.464
_refine_ls_extinction_method none
_refine_ls_goodness_of_fit_ref 1.059
_refine_ls_hydrogen_treatment constr
_refine_ls_matrix_type full
_refine_ls_number_parameters 695
_refine_ls_number_reflns 10529
_refine_ls_number_restraints 0
_refine_ls_restrained_S_all 1.059
_refine_ls_R_factor_all 0.0597
_refine_ls_R_factor_gt 0.0442
_refine_ls_shift/su_max 0.000
_refine_ls_shift/su_mean 0.000
_refine_ls_structure_factor_coef Fsqd
_refine_ls_weighting_details 'w=1/[\s^2^(Fo^2^)+(0.0483P)^2^+0.4096P] where P=(Fo^2^+2Fc^2^)/3'
_refine_ls_weighting_scheme calc
_refine_ls_wR_factor_gt 0.1027
_refine_ls_wR_factor_ref 0.1114
_reflns_number_gt 8122
_reflns_number_total 10529
_reflns_threshold_expression 'I > 2\s(I)'
_cod_data_source_file d4sc01184h3.cif
_cod_data_source_block 20210414
_cod_depositor_comments
;
The following automatic conversions were performed:

data item '_exptl_absorpt_correction_type' value 'Multi-Scan' was
changed to 'multi-scan' in accordance with the
/home/data/users/saulius/crontab/automatic-downloads/rss-feeds/RSC/lib/dictionaries/cif_core.dic
dictionary named 'cif_core.dic' version 2.4.2 last updated on
2011-04-26.

Automatic conversion script
Id: cif_fix_values 8170 2020-07-09 18:12:32Z antanas 

 Adding full bibliography for 1571483--1571487.cif.
;
_cod_original_formula_sum 'C24.50 H11.50 B F11 S2'
_cod_database_code 1571485

loop_
_space_group_symop_operation_xyz
'x, y, z'
'-x, -y, -z'

loop_
_atom_site_type_symbol
_atom_site_label
_atom_site_fract_x
_atom_site_fract_y
_atom_site_fract_z
_atom_site_U_iso_or_equiv
_atom_site_adp_type
_atom_site_calc_flag
_atom_site_refinement_flags_adp
_atom_site_refinement_flags_occupancy
_atom_site_refinement_flags_posn
_atom_site_occupancy
_atom_site_disorder_assembly
_atom_site_disorder_group
B B1 0.0887(2) 0.5434(2) 0.23604(17) 0.0152(5) Uani d . . . 1 . .
B B2 0.3244(2) 0.8865(2) 0.72622(17) 0.0145(5) Uani d . . . 1 . .
C C1 0.2405(2) 0.89945(18) 0.11780(15) 0.0185(5) Uani d . . . 1 . .
C C2 0.1499(2) 0.93216(17) 0.07957(15) 0.0187(5) Uani d . . . 1 . .
C C3 0.0955(2) 0.86296(18) 0.07564(15) 0.0186(5) Uani d . . . 1 . .
H H3 0.033329 0.886734 0.048705 0.022 Uiso calc U . R 1 . .
C C4 0.12949(18) 0.75689(17) 0.11065(14) 0.0135(4) Uani d . . . 1 . .
C C5 0.22259(19) 0.72344(17) 0.15077(14) 0.0138(4) Uani d . . . 1 . .
C C6 0.2759(2) 0.79807(17) 0.15289(14) 0.0171(5) Uani d . . . 1 . .
H H6 0.338203 0.777022 0.179541 0.02 Uiso calc U . R 1 . .
C C7 0.27065(19) 0.61681(17) 0.19248(14) 0.0143(4) Uani d . . . 1 . .
C C8 0.38660(19) 0.58100(17) 0.20291(14) 0.0161(5) Uani d . . . 1 . .
H H8 0.441865 0.619224 0.177674 0.019 Uiso calc U . R 1 . .
C C9 0.4102(2) 0.48734(18) 0.25225(15) 0.0187(5) Uani d . . . 1 . .
H H9 0.483156 0.452679 0.265209 0.022 Uiso calc U . R 1 . .
C C10 0.20898(19) 0.54502(16) 0.23455(14) 0.0140(4) Uani d . . . 1 . .
C C11 0.03351(18) 0.61011(17) 0.16368(14) 0.0147(4) Uani d . . . 1 . .
C C12 0.06006(18) 0.69342(16) 0.10318(14) 0.0140(4) Uani d . . . 1 . .
C C13 0.00091(19) 0.71965(18) 0.03500(15) 0.0181(5) Uani d . . . 1 . .
H H13 0.009202 0.774171 -0.012114 0.022 Uiso calc U . R 1 . .
C C14 -0.0683(2) 0.65900(18) 0.04419(15) 0.0202(5) Uani d . . . 1 . .
H H14 -0.112303 0.665179 0.003907 0.024 Uiso calc U . R 1 . .
C C15 0.02476(18) 0.46605(17) 0.30848(14) 0.0141(4) Uani d . . . 1 . .
C C16 0.0503(2) 0.35888(17) 0.29509(15) 0.0170(5) Uani d . . . 1 . .
C C17 -0.00473(19) 0.29377(17) 0.36132(15) 0.0169(5) Uani d . . . 1 . .
H H17 0.014397 0.221817 0.350129 0.02 Uiso calc U . R 1 . .
C C18 -0.08732(19) 0.33381(17) 0.44351(15) 0.0156(5) Uani d . . . 1 . .
C C19 -0.11662(18) 0.43941(17) 0.45908(15) 0.0152(4) Uani d . . . 1 . .
H H19 -0.173939 0.467441 0.51521 0.018 Uiso calc U . R 1 . .
C C20 -0.06178(18) 0.50359(16) 0.39229(15) 0.0137(4) Uani d . . . 1 . .
C C21 0.1388(2) 0.30711(18) 0.20874(16) 0.0235(5) Uani d . . . 1 . .
C C22 -0.10174(19) 0.61858(18) 0.41020(15) 0.0175(5) Uani d . . . 1 . .
C C23 -0.1466(2) 0.26276(18) 0.51331(15) 0.0186(5) Uani d . . . 1 . .
C C24 0.55704(19) 0.66748(17) 0.97912(15) 0.0170(5) Uani d . . . 1 . .
C C25 0.57538(19) 0.76237(18) 0.97664(15) 0.0172(5) Uani d . . . 1 . .
C C26 0.51428(19) 0.85114(17) 0.93622(15) 0.0166(5) Uani d . . . 1 . .
H H26 0.528372 0.91582 0.93473 0.02 Uiso calc U . R 1 . .
C C27 0.43057(19) 0.84925(16) 0.89652(14) 0.0134(4) Uani d . . . 1 . .
C C28 0.41234(18) 0.75133(16) 0.89882(14) 0.0126(4) Uani d . . . 1 . .
C C29 0.47743(19) 0.66148(17) 0.94153(14) 0.0156(5) Uani d . . . 1 . .
H H29 0.46548 0.595566 0.9441 0.019 Uiso calc U . R 1 . .
C C30 0.33499(18) 0.73142(16) 0.85639(14) 0.0134(4) Uani d . . . 1 . .
C C31 0.31188(19) 0.78264(17) 0.77527(15) 0.0154(5) Uani d . . . 1 . .
C C32 0.2339(2) 0.63106(18) 0.83197(16) 0.0230(5) Uani d . . . 1 . .
H H32 0.197276 0.577785 0.843458 0.028 Uiso calc U . R 1 . .
C C33 0.28846(19) 0.64569(17) 0.88791(15) 0.0176(5) Uani d . . . 1 . .
H H33 0.294782 0.602931 0.9425 0.021 Uiso calc U . R 1 . .
C C34 0.37109(18) 0.95109(16) 0.85536(14) 0.0137(4) Uani d . . . 1 . .
C C35 0.33527(18) 0.96621(16) 0.77771(14) 0.0148(4) Uani d . . . 1 . .
C C36 0.3135(2) 1.13459(17) 0.83459(15) 0.0195(5) Uani d . . . 1 . .
H H36 0.29822 1.205548 0.846522 0.023 Uiso calc U . R 1 . .
C C37 0.3569(2) 1.04913(17) 0.88696(15) 0.0178(5) Uani d . . . 1 . .
H H37 0.376083 1.053985 0.93963 0.021 Uiso calc U . R 1 . .
C C38 0.31572(19) 0.91554(16) 0.62398(14) 0.0135(4) Uani d . . . 1 . .
C C39 0.21007(19) 0.97171(16) 0.60336(15) 0.0145(4) Uani d . . . 1 . .
C C40 0.20721(19) 0.99360(17) 0.51289(15) 0.0160(5) Uani d . . . 1 . .
H H40 0.134043 1.032392 0.501332 0.019 Uiso calc U . R 1 . .
C C41 0.30983(19) 0.95929(17) 0.44041(15) 0.0149(4) Uani d . . . 1 . .
C C42 0.41701(19) 0.90392(17) 0.45738(15) 0.0150(4) Uani d . . . 1 . .
H H42 0.488379 0.880494 0.407502 0.018 Uiso calc U . R 1 . .
C C43 0.41930(18) 0.88303(16) 0.54735(15) 0.0139(4) Uani d . . . 1 . .
C C44 0.5371(2) 0.81752(18) 0.56048(15) 0.0171(5) Uani d . . . 1 . .
C C45 0.0920(2) 1.00901(19) 0.67649(16) 0.0206(5) Uani d . . . 1 . .
C C46 0.3075(2) 0.97588(19) 0.34280(16) 0.0208(5) Uani d . . . 1 . .
C C47 0.4055(3) 0.3735(3) 0.6912(2) 0.0474(8) Uani d . . . 1 . .
H H47A 0.379481 0.431042 0.731902 0.071 Uiso calc U . R 1 . .
H H47B 0.440694 0.306286 0.721665 0.071 Uiso calc U . R 1 . .
H H47C 0.336692 0.37032 0.677751 0.071 Uiso calc U . R 1 . .
C C48 0.4983(3) 0.3935(3) 0.6013(3) 0.0552(10) Uani d . . . 1 . .
H H48A 0.565701 0.39899 0.616412 0.066 Uiso calc U . R 1 . .
H H48B 0.529525 0.331246 0.563831 0.066 Uiso calc U . R 1 . .
C C49 0.4558(3) 0.4884(3) 0.5449(2) 0.0483(8) Uani d . . . 1 . .
H H49A 0.424237 0.550155 0.582944 0.058 Uiso calc U . R 1 . .
H H49B 0.387979 0.482551 0.530531 0.058 Uiso calc U . R 1 . .
F F1 0.11233(13) 1.03398(10) 0.04810(10) 0.0283(3) Uani d . . . 1 . .
F F2 0.29258(12) 0.96948(10) 0.12165(9) 0.0254(3) Uani d . . . 1 . .
F F3 -0.18272(13) 0.67728(10) 0.36887(10) 0.0289(3) Uani d . . . 1 . .
F F4 -0.01188(12) 0.65951(10) 0.37890(9) 0.0260(3) Uani d . . . 1 . .
F F5 -0.15195(12) 0.63674(10) 0.49993(8) 0.0230(3) Uani d . . . 1 . .
F F6 0.17853(12) 0.37478(10) 0.14239(9) 0.0233(3) Uani d . . . 1 . .
F F7 0.09064(16) 0.25815(14) 0.17212(11) 0.0473(5) Uani d . . . 1 . .
F F8 0.23396(14) 0.23399(12) 0.22451(10) 0.0438(4) Uani d . . . 1 . .
F F9 -0.07031(12) 0.16511(11) 0.52050(10) 0.0312(4) Uani d . . . 1 . .
F F10 -0.19704(13) 0.29954(11) 0.59738(9) 0.0292(3) Uani d . . . 1 . .
F F11 -0.23294(12) 0.24914(11) 0.48992(9) 0.0248(3) Uani d . . . 1 . .
F F12 0.62170(12) 0.57976(10) 1.01738(9) 0.0230(3) Uani d . . . 1 . .
F F13 0.65851(12) 0.76465(10) 1.01140(9) 0.0250(3) Uani d . . . 1 . .
F F14 0.54750(12) 0.83232(12) 0.63939(9) 0.0288(3) Uani d . . . 1 . .
F F15 0.62901(11) 0.83784(12) 0.49334(9) 0.0304(3) Uani d . . . 1 . .
F F16 0.55594(13) 0.71349(11) 0.56124(11) 0.0353(4) Uani d . . . 1 . .
F F17 0.09679(11) 0.97674(11) 0.76241(9) 0.0252(3) Uani d . . . 1 . .
F F18 0.04552(13) 1.11430(11) 0.67456(10) 0.0327(4) Uani d . . . 1 . .
F F19 0.01129(12) 0.97278(13) 0.66613(10) 0.0354(4) Uani d . . . 1 . .
F F20 0.3287(2) 0.88474(13) 0.30963(12) 0.0692(7) Uani d . . . 1 . .
F F21 0.38861(13) 1.01711(14) 0.28638(9) 0.0392(4) Uani d . . . 1 . .
F F22 0.20335(13) 1.03825(15) 0.33538(10) 0.0478(5) Uani d . . . 1 . .
S S1 -0.06656(5) 0.57067(5) 0.13658(4) 0.02036(13) Uani d . . . 1 . .
S S2 0.29322(5) 0.43935(4) 0.28815(4) 0.01793(13) Uani d . . . 1 . .
S S3 0.23894(5) 0.71901(5) 0.73931(4) 0.02130(14) Uani d . . . 1 . .
S S4 0.28962(5) 1.09935(4) 0.74485(4) 0.01773(13) Uani d . . . 1 . .

loop_
_atom_site_aniso_label
_atom_site_aniso_U_11
_atom_site_aniso_U_22
_atom_site_aniso_U_33
_atom_site_aniso_U_12
_atom_site_aniso_U_13
_atom_site_aniso_U_23
B1 0.0157(12) 0.0141(12) 0.0131(12) -0.0034(10) -0.0018(10) -0.0030(10)
B2 0.0091(11) 0.0172(13) 0.0137(12) -0.0003(10) -0.0023(9) -0.0032(10)
C1 0.0231(12) 0.0195(12) 0.0158(11) -0.0121(10) -0.0033(9) -0.0025(9)
C2 0.0234(12) 0.0119(11) 0.0163(11) -0.0051(9) -0.0033(9) 0.0028(9)
C3 0.0178(11) 0.0197(12) 0.0158(11) -0.0043(9) -0.0056(9) 0.0023(9)
C4 0.0129(10) 0.0137(11) 0.0112(10) -0.0039(9) -0.0011(8) -0.0006(8)
C5 0.0155(11) 0.0156(11) 0.0087(10) -0.0056(9) -0.0006(8) -0.0021(8)
C6 0.0191(11) 0.0205(12) 0.0126(11) -0.0073(9) -0.0054(9) -0.0007(9)
C7 0.0144(11) 0.0177(11) 0.0106(10) -0.0048(9) -0.0027(8) -0.0038(8)
C8 0.0153(11) 0.0183(11) 0.0138(11) -0.0055(9) -0.0029(9) -0.0024(9)
C9 0.0156(11) 0.0222(12) 0.0172(11) -0.0025(9) -0.0062(9) -0.0041(9)
C10 0.0150(11) 0.0134(11) 0.0110(10) -0.0015(9) -0.0046(8) 0.0000(8)
C11 0.0119(10) 0.0163(11) 0.0149(11) -0.0047(9) -0.0015(9) -0.0037(9)
C12 0.0112(10) 0.0132(11) 0.0146(11) -0.0018(8) -0.0021(8) -0.0024(8)
C13 0.0166(11) 0.0199(12) 0.0154(11) -0.0027(9) -0.0058(9) 0.0002(9)
C14 0.0181(12) 0.0245(13) 0.0187(12) -0.0038(10) -0.0089(10) -0.0025(10)
C15 0.0124(10) 0.0155(11) 0.0152(11) -0.0049(9) -0.0064(9) 0.0024(8)
C16 0.0185(11) 0.0164(11) 0.0142(11) -0.0050(9) -0.0032(9) -0.0017(9)
C17 0.0178(11) 0.0140(11) 0.0193(11) -0.0053(9) -0.0057(9) -0.0021(9)
C18 0.0129(10) 0.0192(12) 0.0149(11) -0.0060(9) -0.0047(9) 0.0010(9)
C19 0.0107(10) 0.0203(12) 0.0137(11) -0.0039(9) -0.0043(9) 0.0003(9)
C20 0.0119(10) 0.0132(11) 0.0167(11) -0.0023(8) -0.0075(9) -0.0003(8)
C21 0.0275(13) 0.0166(12) 0.0196(12) -0.0072(10) 0.0010(10) -0.0014(10)
C22 0.0151(11) 0.0195(12) 0.0149(11) -0.0038(9) -0.0031(9) -0.0004(9)
C23 0.0164(11) 0.0205(12) 0.0188(12) -0.0061(9) -0.0057(9) -0.0002(9)
C24 0.0167(11) 0.0139(11) 0.0131(11) 0.0022(9) -0.0050(9) 0.0028(8)
C25 0.0169(11) 0.0213(12) 0.0142(11) -0.0026(9) -0.0078(9) -0.0042(9)
C26 0.0214(12) 0.0129(11) 0.0161(11) -0.0048(9) -0.0059(9) -0.0039(9)
C27 0.0149(11) 0.0137(11) 0.0093(10) -0.0029(9) -0.0024(8) -0.0018(8)
C28 0.0147(10) 0.0133(11) 0.0076(10) -0.0045(8) -0.0003(8) -0.0018(8)
C29 0.0185(11) 0.0118(11) 0.0144(11) -0.0049(9) -0.0031(9) 0.0001(8)
C30 0.0132(10) 0.0104(10) 0.0129(10) -0.0022(8) -0.0002(8) -0.0028(8)
C31 0.0143(11) 0.0159(11) 0.0170(11) -0.0041(9) -0.0051(9) -0.0045(9)
C32 0.0250(13) 0.0172(12) 0.0290(13) -0.0113(10) -0.0068(11) -0.0008(10)
C33 0.0177(11) 0.0138(11) 0.0186(11) -0.0049(9) -0.0044(9) 0.0021(9)
C34 0.0129(10) 0.0137(11) 0.0131(10) -0.0045(9) -0.0019(8) -0.0016(8)
C35 0.0142(11) 0.0130(11) 0.0146(11) -0.0043(9) -0.0024(9) 0.0007(8)
C36 0.0242(12) 0.0127(11) 0.0198(12) -0.0046(9) -0.0052(10) -0.0035(9)
C37 0.0218(12) 0.0167(11) 0.0160(11) -0.0063(9) -0.0061(9) -0.0030(9)
C38 0.0153(11) 0.0117(10) 0.0145(11) -0.0048(9) -0.0056(9) -0.0007(8)
C39 0.0141(11) 0.0123(11) 0.0182(11) -0.0046(9) -0.0061(9) -0.0002(9)
C40 0.0157(11) 0.0135(11) 0.0210(12) -0.0045(9) -0.0098(9) 0.0018(9)
C41 0.0186(11) 0.0147(11) 0.0161(11) -0.0087(9) -0.0090(9) 0.0016(9)
C42 0.0169(11) 0.0143(11) 0.0145(11) -0.0071(9) -0.0031(9) -0.0021(8)
C43 0.0147(11) 0.0121(11) 0.0166(11) -0.0045(9) -0.0067(9) -0.0007(8)
C44 0.0183(11) 0.0189(12) 0.0138(11) -0.0048(9) -0.0054(9) -0.0017(9)
C45 0.0156(11) 0.0229(13) 0.0238(13) -0.0045(10) -0.0079(10) -0.0026(10)
C46 0.0266(13) 0.0224(13) 0.0199(12) -0.0114(10) -0.0139(10) 0.0043(10)
C47 0.0328(16) 0.049(2) 0.061(2) -0.0166(15) -0.0096(15) -0.0104(16)
C48 0.0404(19) 0.051(2) 0.080(3) -0.0021(16) -0.0242(18) -0.0339(19)
C49 0.047(2) 0.0441(19) 0.063(2) -0.0148(15) -0.0191(16) -0.0226(17)
F1 0.0349(8) 0.0138(7) 0.0353(8) -0.0080(6) -0.0141(7) 0.0077(6)
F2 0.0372(8) 0.0209(7) 0.0272(8) -0.0185(6) -0.0128(7) 0.0012(6)
F3 0.0330(8) 0.0186(7) 0.0342(8) 0.0038(6) -0.0209(7) -0.0026(6)
F4 0.0239(7) 0.0202(7) 0.0312(8) -0.0126(6) 0.0027(6) -0.0072(6)
F5 0.0292(8) 0.0205(7) 0.0147(7) -0.0066(6) -0.0015(6) -0.0039(5)
F6 0.0258(7) 0.0204(7) 0.0157(7) -0.0072(6) 0.0027(6) -0.0014(5)
F7 0.0639(12) 0.0556(11) 0.0293(9) -0.0430(10) 0.0109(8) -0.0223(8)
F8 0.0401(10) 0.0263(9) 0.0293(9) 0.0110(7) 0.0066(7) 0.0031(7)
F9 0.0222(7) 0.0222(8) 0.0379(9) -0.0045(6) -0.0066(7) 0.0143(6)
F10 0.0390(9) 0.0355(9) 0.0154(7) -0.0236(7) -0.0003(6) -0.0003(6)
F11 0.0237(7) 0.0274(8) 0.0288(8) -0.0161(6) -0.0093(6) 0.0034(6)
F12 0.0250(7) 0.0177(7) 0.0235(7) -0.0005(6) -0.0133(6) 0.0043(6)
F13 0.0276(8) 0.0234(7) 0.0301(8) -0.0032(6) -0.0198(6) -0.0044(6)
F14 0.0189(7) 0.0457(9) 0.0209(7) 0.0012(6) -0.0116(6) -0.0123(6)
F15 0.0136(7) 0.0431(9) 0.0238(8) -0.0030(6) -0.0025(6) 0.0047(6)
F16 0.0358(9) 0.0147(7) 0.0627(11) -0.0003(6) -0.0318(8) -0.0025(7)
F17 0.0183(7) 0.0317(8) 0.0179(7) -0.0025(6) -0.0016(6) -0.0026(6)
F18 0.0274(8) 0.0222(8) 0.0346(9) 0.0055(6) -0.0062(7) -0.0039(6)
F19 0.0173(7) 0.0559(10) 0.0364(9) -0.0164(7) -0.0026(6) -0.0130(8)
F20 0.164(2) 0.0331(10) 0.0373(10) -0.0381(12) -0.0608(13) 0.0059(8)
F21 0.0324(9) 0.0746(12) 0.0186(8) -0.0320(9) -0.0098(7) 0.0125(8)
F22 0.0251(8) 0.0878(14) 0.0249(8) -0.0110(9) -0.0168(7) 0.0142(8)
S1 0.0192(3) 0.0232(3) 0.0227(3) -0.0101(2) -0.0088(2) 0.0004(2)
S2 0.0164(3) 0.0168(3) 0.0176(3) -0.0030(2) -0.0058(2) 0.0026(2)
S3 0.0252(3) 0.0208(3) 0.0245(3) -0.0111(3) -0.0118(3) -0.0017(2)
S4 0.0239(3) 0.0124(3) 0.0164(3) -0.0044(2) -0.0080(2) 0.0010(2)

loop_
_atom_type_symbol
_atom_type_description
_atom_type_scat_dispersion_real
_atom_type_scat_dispersion_imag
_atom_type_scat_source
C C 0.0033 0.0016 'International Tables Vol C Tables 4.2.6.8 and 6.1.1.4'
H H 0.0000 0.0000 'International Tables Vol C Tables 4.2.6.8 and 6.1.1.4'
B B 0.0013 0.0007 'International Tables Vol C Tables 4.2.6.8 and 6.1.1.4'
F F 0.0171 0.0103 'International Tables Vol C Tables 4.2.6.8 and 6.1.1.4'
S S 0.1246 0.1234 'International Tables Vol C Tables 4.2.6.8 and 6.1.1.4'

loop_
_geom_angle_atom_site_label_1
_geom_angle_atom_site_label_2
_geom_angle_atom_site_label_3
_geom_angle_site_symmetry_1
_geom_angle_site_symmetry_3
_geom_angle
_geom_angle_publ_flag
C10 B1 C11 . . 119.5(2) ?
C10 B1 C15 . . 120.40(19) ?
C11 B1 C15 . . 119.9(2) ?
C31 B2 C35 . . 119.3(2) ?
C31 B2 C38 . . 119.93(19) ?
C35 B2 C38 . . 120.57(19) ?
F2 C1 C6 . . 120.5(2) ?
F2 C1 C2 . . 119.3(2) ?
C6 C1 C2 . . 120.2(2) ?
F1 C2 C3 . . 119.9(2) ?
F1 C2 C1 . . 119.8(2) ?
C3 C2 C1 . . 120.2(2) ?
C2 C3 C4 . . 121.7(2) ?
C2 C3 H3 . . 119.2 ?
C4 C3 H3 . . 119.2 ?
C3 C4 C5 . . 118.0(2) ?
C3 C4 C12 . . 114.88(19) ?
C5 C4 C12 . . 127.06(19) ?
C6 C5 C4 . . 117.98(19) ?
C6 C5 C7 . . 115.18(19) ?
C4 C5 C7 . . 126.83(19) ?
C1 C6 C5 . . 121.9(2) ?
C1 C6 H6 . . 119.1 ?
C5 C6 H6 . . 119.1 ?
C10 C7 C8 . . 111.43(19) ?
C10 C7 C5 . . 126.59(19) ?
C8 C7 C5 . . 121.62(19) ?
C9 C8 C7 . . 113.6(2) ?
C9 C8 H8 . . 123.2 ?
C7 C8 H8 . . 123.2 ?
C8 C9 S2 . . 111.83(17) ?
C8 C9 H9 . . 124.1 ?
S2 C9 H9 . . 124.1 ?
C7 C10 B1 . . 131.1(2) ?
C7 C10 S2 . . 110.51(16) ?
B1 C10 S2 . . 118.36(16) ?
C12 C11 B1 . . 131.1(2) ?
C12 C11 S1 . . 110.11(16) ?
B1 C11 S1 . . 118.19(16) ?
C11 C12 C13 . . 111.8(2) ?
C11 C12 C4 . . 126.30(19) ?
C13 C12 C4 . . 121.62(19) ?
C14 C13 C12 . . 113.4(2) ?
C14 C13 H13 . . 123.3 ?
C12 C13 H13 . . 123.3 ?
C13 C14 S1 . . 111.74(17) ?
C13 C14 H14 . . 124.1 ?
S1 C14 H14 . . 124.1 ?
C20 C15 C16 . . 115.78(19) ?
C20 C15 B1 . . 120.06(19) ?
C16 C15 B1 . . 124.15(19) ?
C17 C16 C15 . . 122.1(2) ?
C17 C16 C21 . . 115.44(19) ?
C15 C16 C21 . . 122.4(2) ?
C18 C17 C16 . . 119.9(2) ?
C18 C17 H17 . . 120.0 ?
C16 C17 H17 . . 120.0 ?
C17 C18 C19 . . 119.9(2) ?
C17 C18 C23 . . 119.0(2) ?
C19 C18 C23 . . 121.0(2) ?
C20 C19 C18 . . 119.6(2) ?
C20 C19 H19 . . 120.2 ?
C18 C19 H19 . . 120.2 ?
C19 C20 C15 . . 122.7(2) ?
C19 C20 C22 . . 117.43(19) ?
C15 C20 C22 . . 119.86(19) ?
F8 C21 F6 . . 106.95(19) ?
F8 C21 F7 . . 106.5(2) ?
F6 C21 F7 . . 106.11(19) ?
F8 C21 C16 . . 112.0(2) ?
F6 C21 C16 . . 113.62(19) ?
F7 C21 C16 . . 111.13(19) ?
F5 C22 F4 . . 106.27(17) ?
F5 C22 F3 . . 106.56(17) ?
F4 C22 F3 . . 106.25(18) ?
F5 C22 C20 . . 112.82(18) ?
F4 C22 C20 . . 112.77(18) ?
F3 C22 C20 . . 111.70(18) ?
F10 C23 F11 . . 106.87(17) ?
F10 C23 F9 . . 107.27(18) ?
F11 C23 F9 . . 105.53(18) ?
F10 C23 C18 . . 113.07(18) ?
F11 C23 C18 . . 111.31(18) ?
F9 C23 C18 . . 112.33(18) ?
F12 C24 C29 . . 120.5(2) ?
F12 C24 C25 . . 119.03(19) ?
C29 C24 C25 . . 120.4(2) ?
F13 C25 C26 . . 120.8(2) ?
F13 C25 C24 . . 118.85(19) ?
C26 C25 C24 . . 120.3(2) ?
C25 C26 C27 . . 121.5(2) ?
C25 C26 H26 . . 119.3 ?
C27 C26 H26 . . 119.3 ?
C26 C27 C28 . . 118.02(19) ?
C26 C27 C34 . . 115.60(19) ?
C28 C27 C34 . . 126.37(19) ?
C29 C28 C27 . . 118.53(19) ?
C29 C28 C30 . . 115.04(18) ?
C27 C28 C30 . . 126.35(19) ?
C24 C29 C28 . . 121.2(2) ?
C24 C29 H29 . . 119.4 ?
C28 C29 H29 . . 119.4 ?
C31 C30 C33 . . 112.02(19) ?
C31 C30 C28 . . 125.50(19) ?
C33 C30 C28 . . 121.94(19) ?
C30 C31 B2 . . 130.9(2) ?
C30 C31 S3 . . 109.93(16) ?
B2 C31 S3 . . 118.54(16) ?
C33 C32 S3 . . 112.18(18) ?
C33 C32 H32 . . 123.9 ?
S3 C32 H32 . . 123.9 ?
C32 C33 C30 . . 113.2(2) ?
C32 C33 H33 . . 123.4 ?
C30 C33 H33 . . 123.4 ?
C35 C34 C37 . . 111.65(19) ?
C35 C34 C27 . . 126.67(19) ?
C37 C34 C27 . . 121.28(19) ?
C34 C35 B2 . . 129.9(2) ?
C34 C35 S4 . . 110.41(16) ?
B2 C35 S4 . . 119.56(16) ?
C37 C36 S4 . . 111.78(17) ?
C37 C36 H36 . . 124.1 ?
S4 C36 H36 . . 124.1 ?
C36 C37 C34 . . 113.5(2) ?
C36 C37 H37 . . 123.2 ?
C34 C37 H37 . . 123.2 ?
C39 C38 C43 . . 115.77(19) ?
C39 C38 B2 . . 124.41(19) ?
C43 C38 B2 . . 119.81(18) ?
C40 C39 C38 . . 122.1(2) ?
C40 C39 C45 . . 115.36(19) ?
C38 C39 C45 . . 122.53(19) ?
C41 C40 C39 . . 120.2(2) ?
C41 C40 H40 . . 119.9 ?
C39 C40 H40 . . 119.9 ?
C40 C41 C42 . . 119.8(2) ?
C40 C41 C46 . . 121.1(2) ?
C42 C41 C46 . . 119.0(2) ?
C43 C42 C41 . . 119.6(2) ?
C43 C42 H42 . . 120.2 ?
C41 C42 H42 . . 120.2 ?
C42 C43 C38 . . 122.47(19) ?
C42 C43 C44 . . 116.56(19) ?
C38 C43 C44 . . 120.86(19) ?
F14 C44 F15 . . 106.10(18) ?
F14 C44 F16 . . 105.77(18) ?
F15 C44 F16 . . 106.44(18) ?
F14 C44 C43 . . 113.64(18) ?
F15 C44 C43 . . 112.25(18) ?
F16 C44 C43 . . 112.09(18) ?
F18 C45 F17 . . 106.77(18) ?
F18 C45 F19 . . 106.33(18) ?
F17 C45 F19 . . 106.10(18) ?
F18 C45 C39 . . 112.48(19) ?
F17 C45 C39 . . 113.37(18) ?
F19 C45 C39 . . 111.30(19) ?
F21 C46 F22 . . 106.92(19) ?
F21 C46 F20 . . 106.4(2) ?
F22 C46 F20 . . 106.7(2) ?
F21 C46 C41 . . 113.03(18) ?
F22 C46 C41 . . 112.8(2) ?
F20 C46 C41 . . 110.61(19) ?
C48 C47 H47A . . 109.5 ?
C48 C47 H47B . . 109.5 ?
H47A C47 H47B . . 109.5 ?
C48 C47 H47C . . 109.5 ?
H47A C47 H47C . . 109.5 ?
H47B C47 H47C . . 109.5 ?
C49 C48 C47 . . 115.6(3) ?
C49 C48 H48A . . 108.4 ?
C47 C48 H48A . . 108.4 ?
C49 C48 H48B . . 108.4 ?
C47 C48 H48B . . 108.4 ?
H48A C48 H48B . . 107.4 ?
C48 C49 C49 . 2_666 117.7(4) ?
C48 C49 H49A . . 107.9 ?
C49 C49 H49A 2_666 . 107.9 ?
C48 C49 H49B . . 107.9 ?
C49 C49 H49B 2_666 . 107.9 ?
H49A C49 H49B . . 107.2 ?
C14 S1 C11 . . 92.89(11) ?
C9 S2 C10 . . 92.59(11) ?
C32 S3 C31 . . 92.65(11) ?
C36 S4 C35 . . 92.62(11) ?

loop_
_geom_bond_atom_site_label_1
_geom_bond_atom_site_label_2
_geom_bond_site_symmetry_2
_geom_bond_distance
_geom_bond_publ_flag
B1 C10 . 1.520(3) ?
B1 C11 . 1.521(3) ?
B1 C15 . 1.601(3) ?
B2 C31 . 1.511(3) ?
B2 C35 . 1.521(3) ?
B2 C38 . 1.600(3) ?
C1 F2 . 1.353(2) ?
C1 C6 . 1.363(3) ?
C1 C2 . 1.374(3) ?
C2 F1 . 1.353(2) ?
C2 C3 . 1.366(3) ?
C3 C4 . 1.413(3) ?
C3 H3 . 0.95 ?
C4 C5 . 1.421(3) ?
C4 C12 . 1.473(3) ?
C5 C6 . 1.412(3) ?
C5 C7 . 1.484(3) ?
C6 H6 . 0.95 ?
C7 C10 . 1.392(3) ?
C7 C8 . 1.430(3) ?
C8 C9 . 1.356(3) ?
C8 H8 . 0.95 ?
C9 S2 . 1.701(2) ?
C9 H9 . 0.95 ?
C10 S2 . 1.732(2) ?
C11 C12 . 1.394(3) ?
C11 S1 . 1.733(2) ?
C12 C13 . 1.430(3) ?
C13 C14 . 1.358(3) ?
C13 H13 . 0.95 ?
C14 S1 . 1.700(2) ?
C14 H14 . 0.95 ?
C15 C20 . 1.406(3) ?
C15 C16 . 1.409(3) ?
C16 C17 . 1.389(3) ?
C16 C21 . 1.501(3) ?
C17 C18 . 1.382(3) ?
C17 H17 . 0.95 ?
C18 C19 . 1.388(3) ?
C18 C23 . 1.495(3) ?
C19 C20 . 1.384(3) ?
C19 H19 . 0.95 ?
C20 C22 . 1.502(3) ?
C21 F8 . 1.328(3) ?
C21 F6 . 1.336(3) ?
C21 F7 . 1.342(3) ?
C22 F5 . 1.337(2) ?
C22 F4 . 1.341(3) ?
C22 F3 . 1.341(2) ?
C23 F10 . 1.332(2) ?
C23 F11 . 1.344(2) ?
C23 F9 . 1.346(3) ?
C24 F12 . 1.356(2) ?
C24 C29 . 1.361(3) ?
C24 C25 . 1.378(3) ?
C25 F13 . 1.352(2) ?
C25 C26 . 1.362(3) ?
C26 C27 . 1.410(3) ?
C26 H26 . 0.95 ?
C27 C28 . 1.419(3) ?
C27 C34 . 1.473(3) ?
C28 C29 . 1.410(3) ?
C28 C30 . 1.473(3) ?
C29 H29 . 0.95 ?
C30 C31 . 1.401(3) ?
C30 C33 . 1.421(3) ?
C31 S3 . 1.734(2) ?
C32 C33 . 1.361(3) ?
C32 S3 . 1.697(2) ?
C32 H32 . 0.95 ?
C33 H33 . 0.95 ?
C34 C35 . 1.391(3) ?
C34 C37 . 1.428(3) ?
C35 S4 . 1.730(2) ?
C36 C37 . 1.355(3) ?
C36 S4 . 1.702(2) ?
C36 H36 . 0.95 ?
C37 H37 . 0.95 ?
C38 C39 . 1.400(3) ?
C38 C43 . 1.412(3) ?
C39 C40 . 1.394(3) ?
C39 C45 . 1.496(3) ?
C40 C41 . 1.374(3) ?
C40 H40 . 0.95 ?
C41 C42 . 1.389(3) ?
C41 C46 . 1.502(3) ?
C42 C43 . 1.384(3) ?
C42 H42 . 0.95 ?
C43 C44 . 1.502(3) ?
C44 F14 . 1.334(2) ?
C44 F15 . 1.335(3) ?
C44 F16 . 1.343(3) ?
C45 F18 . 1.336(3) ?
C45 F17 . 1.344(3) ?
C45 F19 . 1.346(3) ?
C46 F21 . 1.316(3) ?
C46 F22 . 1.320(3) ?
C46 F20 . 1.324(3) ?
C47 C48 . 1.526(5) ?
C47 H47A . 0.98 ?
C47 H47B . 0.98 ?
C47 H47C . 0.98 ?
C48 C49 . 1.469(5) ?
C48 H48A . 0.99 ?
C48 H48B . 0.99 ?
C49 C49 2_666 1.511(6) ?
C49 H49A . 0.99 ?
C49 H49B . 0.99 ?
